data_4348398
loop_
_publ_author_name
'Serezhkin, Viktor N.'
'Grigoriev, Mikhail S.'
'Abdulmyanov, Aleksey R.'
'Fedoseev, Aleksandr M.'
'Savchenkov, Anton V.'
'Serezhkina, Larisa B.'

_publ_section_title
;
 Synthesis and X-ray Crystallography of [Mg(H2O)6][AnO2(C2H5COO)3]2 (An =
 U, Np, or Pu).
;
_journal_issue 15
_journal_name_full 'Inorganic chemistry'
_journal_page_first 7688
_journal_page_last 7693
_journal_paper_doi 10.1021/acs.inorgchem.6b01154
_journal_volume 55
_journal_year 2016
_chemical_formula_moiety '2(C9 H15 Np O8), H12 Mg O6'
_chemical_formula_sum 'C18 H42 Mg Np2 O22'
_chemical_formula_weight 1108.82
_space_group_crystal_system trigonal
_space_group_IT_number 148
_space_group_name_Hall '-R 3'
_space_group_name_H-M_alt 'R -3 :H'
_atom_sites_solution_hydrogens mixed
_audit_creation_method SHELXL-2014
_cell_angle_alpha 90
_cell_angle_beta 90
_cell_angle_gamma 120
_cell_formula_units_Z 12
_cell_length_a 21.0085(4)
_cell_length_b 21.0085
_cell_length_c 26.4223(5)
_cell_measurement_reflns_used 6934
_cell_measurement_temperature 100(2)
_cell_measurement_theta_max 30.03
_cell_measurement_theta_min 3.018
_cell_volume 10099.3(3)
_computing_structure_refinement 'SHELXL-2014 (Sheldrick, 2014)'
_diffrn_ambient_temperature 100(2)
_diffrn_measured_fraction_theta_full 0.995
_diffrn_measured_fraction_theta_max 0.997
_diffrn_measurement_device_type 'Bruker KAPPA APEX II area-detector diffractometer'
_diffrn_radiation_type MoK\a
_diffrn_radiation_wavelength 0.71073
_diffrn_reflns_av_R_equivalents 0.0580
_diffrn_reflns_av_unetI/netI 0.0460
_diffrn_reflns_Laue_measured_fraction_full 0.995
_diffrn_reflns_Laue_measured_fraction_max 0.997
_diffrn_reflns_limit_h_max 29
_diffrn_reflns_limit_h_min -27
_diffrn_reflns_limit_k_max 29
_diffrn_reflns_limit_k_min -29
_diffrn_reflns_limit_l_max 37
_diffrn_reflns_limit_l_min -37
_diffrn_reflns_number 32095
_diffrn_reflns_point_group_measured_fraction_full 0.995
_diffrn_reflns_point_group_measured_fraction_max 0.997
_diffrn_reflns_theta_full 25.242
_diffrn_reflns_theta_max 29.999
_diffrn_reflns_theta_min 4.080
_exptl_absorpt_coefficient_mu 4.050
_exptl_absorpt_correction_T_max 0.615
_exptl_absorpt_correction_T_min 0.533
_exptl_absorpt_correction_type multi-scan
_exptl_absorpt_process_details 'SADABS (Bruker, 2008)'
_exptl_crystal_density_diffrn 2.188
_exptl_crystal_description fragment
_exptl_crystal_F_000 6288
_exptl_crystal_size_max 0.200
_exptl_crystal_size_mid 0.180
_exptl_crystal_size_min 0.120
_refine_diff_density_max 0.843
_refine_diff_density_min -0.797
_refine_diff_density_rms 0.171
_refine_ls_extinction_method none
_refine_ls_goodness_of_fit_ref 1.020
_refine_ls_hydrogen_treatment mixed
_refine_ls_matrix_type full
_refine_ls_number_parameters 293
_refine_ls_number_reflns 6541
_refine_ls_number_restraints 0
_refine_ls_restrained_S_all 1.020
_refine_ls_R_factor_all 0.0418
_refine_ls_R_factor_gt 0.0285
_refine_ls_shift/su_max 0.001
_refine_ls_shift/su_mean 0.000
_refine_ls_structure_factor_coef Fsqd
_refine_ls_weighting_details 'w=1/[\s^2^(Fo^2^)+(0.0120P)^2^+21.0373P] where P=(Fo^2^+2Fc^2^)/3'
_refine_ls_weighting_scheme calc
_refine_ls_wR_factor_gt 0.0474
_refine_ls_wR_factor_ref 0.0510
_reflns_Friedel_coverage 0.000
_reflns_number_gt 5377
_reflns_number_total 6541
_reflns_threshold_expression 'I > 2\s(I)'
_cod_data_source_file ic6b01154_si_002.cif
_cod_data_source_block MgNp
_cod_original_cell_volume 10099.3(4)
_cod_database_code 4348398
_shelx_space_group_comment
;
The symmetry employed for this shelxl refinement is uniquely defined
by the following loop, which should always be used as a source of
symmetry information in preference to the above space-group names.
They are only intended as comments.
;
_shelx_estimated_absorpt_t_min 0.368
_shelx_estimated_absorpt_t_max 0.521
_shelxl_version_number 2014-3

loop_
_space_group_symop_operation_xyz
'x, y, z'
'-y, x-y, z'
'-x+y, -x, z'
'x+2/3, y+1/3, z+1/3'
'-y+2/3, x-y+1/3, z+1/3'
'-x+y+2/3, -x+1/3, z+1/3'
'x+1/3, y+2/3, z+2/3'
'-y+1/3, x-y+2/3, z+2/3'
'-x+y+1/3, -x+2/3, z+2/3'
'-x, -y, -z'
'y, -x+y, -z'
'x-y, x, -z'
'-x+2/3, -y+1/3, -z+1/3'
'y+2/3, -x+y+1/3, -z+1/3'
'x-y+2/3, x+1/3, -z+1/3'
'-x+1/3, -y+2/3, -z+2/3'
'y+1/3, -x+y+2/3, -z+2/3'
'x-y+1/3, x+2/3, -z+2/3'

loop_
_atom_site_label
_atom_site_type_symbol
_atom_site_fract_x
_atom_site_fract_y
_atom_site_fract_z
_atom_site_U_iso_or_equiv
_atom_site_adp_type
_atom_site_occupancy
_atom_site_site_symmetry_order
_atom_site_calc_flag
_atom_site_refinement_flags_posn
_atom_site_refinement_flags_adp
_atom_site_refinement_flags_occupancy
Np1 Np 0.09783(2) 0.38139(2) 0.04546(2) 0.01252(4) Uani 1 1 d . . .
Np2 Np 0.0000 0.0000 0.18367(2) 0.01079(5) Uani 1 3 d S T P
Mg1 Mg 0.3333 0.6667 0.1667 0.0095(6) Uani 1 6 d S T P
Mg2 Mg 0.1667 0.3333 -0.1667 0.0099(3) Uani 1 2 d S . P
O1 O 0.13908(14) 0.33688(16) 0.07538(9) 0.0212(6) Uani 1 1 d . . .
O2 O 0.05588(16) 0.42539(15) 0.01588(10) 0.0248(6) Uani 1 1 d . . .
O3 O 0.02659(14) 0.36312(15) 0.12677(10) 0.0207(6) Uani 1 1 d . . .
O4 O -0.01640(14) 0.26354(14) 0.04221(9) 0.0195(6) Uani 1 1 d . . .
O5 O 0.05874(13) 0.28482(13) -0.02089(9) 0.0141(5) Uani 1 1 d . . .
O6 O 0.18359(15) 0.41576(15) -0.02530(9) 0.0223(6) Uani 1 1 d . . .
O7 O 0.22547(14) 0.48703(15) 0.04051(10) 0.0219(6) Uani 1 1 d . . .
O8 O 0.13078(16) 0.46437(16) 0.11757(10) 0.0308(7) Uani 1 1 d . . .
O9 O 0.0000 0.0000 0.11747(16) 0.0185(10) Uani 1 3 d S T P
O10 O 0.0000 0.0000 0.24980(16) 0.0177(10) Uani 1 3 d S T P
O11 O -0.12782(13) -0.01534(13) 0.18511(9) 0.0151(5) Uani 1 1 d . . .
O12 O -0.11824(14) -0.11390(13) 0.18302(10) 0.0177(6) Uani 1 1 d . . .
OW1 O 0.26936(17) 0.57752(16) 0.12280(11) 0.0202(6) Uani 1 1 d . . .
H1A H 0.228(3) 0.553(3) 0.1294(18) 0.034(15) Uiso 1 1 d . . .
H1B H 0.271(2) 0.566(2) 0.0951(17) 0.021(12) Uiso 1 1 d . . .
OW2 O 0.15281(15) 0.27789(15) -0.09955(10) 0.0147(5) Uani 1 1 d . . .
H2C H 0.122(3) 0.282(3) -0.0790(18) 0.043(15) Uiso 1 1 d . . .
H2D H 0.188(3) 0.282(2) -0.0825(16) 0.030(13) Uiso 1 1 d . . .
OW3 O 0.15056(15) 0.40834(15) -0.12778(11) 0.0151(5) Uani 1 1 d . . .
H3D H 0.161(2) 0.409(2) -0.0944(18) 0.033(13) Uiso 1 1 d . . .
H3E H 0.169(3) 0.447(3) -0.1361(17) 0.032(15) Uiso 1 1 d . . .
OW4 O 0.27828(15) 0.39732(17) -0.15499(11) 0.0163(6) Uani 1 1 d . . .
H4A H 0.310(4) 0.385(4) -0.151(3) 0.11(3) Uiso 1 1 d . . .
H4B H 0.299(3) 0.438(3) -0.1510(17) 0.031(15) Uiso 1 1 d . . .
C1 C 0.0007(2) 0.2403(2) 0.00266(13) 0.0151(7) Uani 1 1 d . . .
C2 C -0.0456(2) 0.1626(2) -0.01279(16) 0.0275(10) Uani 1 1 d . . .
H2A H -0.0964 0.1528 -0.0175 0.033 Uiso 1 1 calc R U .
H2B H -0.0465 0.1313 0.0156 0.033 Uiso 1 1 calc R U .
C3 C -0.0238(2) 0.1382(2) -0.05965(16) 0.0289(10) Uani 1 1 d . . .
H3A H -0.0586 0.0860 -0.0657 0.043 Uiso 1 1 calc R U .
H3B H -0.0244 0.1671 -0.0886 0.043 Uiso 1 1 calc R U .
H3C H 0.0257 0.1455 -0.0554 0.043 Uiso 1 1 calc R U .
C4 C 0.0778(2) 0.4217(2) 0.14577(14) 0.0202(8) Uani 1 1 d . . .
C5 C 0.0806(3) 0.4439(3) 0.20003(16) 0.0359(12) Uani 1 1 d . . .
H5A H 0.1317 0.4640 0.2123 0.043 Uiso 1 1 calc R U .
H5B H 0.0693 0.4843 0.2013 0.043 Uiso 1 1 calc R U .
C6 C 0.0308(3) 0.3857(3) 0.23578(16) 0.0352(11) Uani 1 1 d . . .
H6A H 0.0374 0.4065 0.2699 0.053 Uiso 1 1 calc R U .
H6B H -0.0203 0.3663 0.2251 0.053 Uiso 1 1 calc R U .
H6C H 0.0423 0.3459 0.2360 0.053 Uiso 1 1 calc R U .
C7 C 0.2370(2) 0.4680(2) -0.00213(14) 0.0177(8) Uani 1 1 d . . .
C8 C 0.3129(2) 0.5036(2) -0.02453(15) 0.0272(10) Uani 1 1 d . . .
H8A H 0.3110 0.5212 -0.0590 0.033 Uiso 1 1 calc R U .
H8B H 0.3277 0.4659 -0.0280 0.033 Uiso 1 1 calc R U .
C9 C 0.3712(2) 0.5673(3) 0.00540(17) 0.0351(12) Uani 1 1 d . . .
H9A H 0.4186 0.5870 -0.0119 0.053 Uiso 1 1 calc R U .
H9B H 0.3581 0.6058 0.0082 0.053 Uiso 1 1 calc R U .
H9C H 0.3748 0.5504 0.0393 0.053 Uiso 1 1 calc R U .
C10 C -0.1581(2) -0.0841(2) 0.18301(13) 0.0142(7) Uani 1 1 d . . .
C11 C -0.2408(2) -0.1319(2) 0.18030(14) 0.0187(8) Uani 1 1 d . . .
H11A H -0.2535 -0.1809 0.1671 0.022 Uiso 1 1 calc R U .
H11B H -0.2605 -0.1096 0.1564 0.022 Uiso 1 1 calc R U .
C12 C -0.2765(2) -0.1406(2) 0.23186(16) 0.0302(10) Uani 1 1 d . . .
H12A H -0.3299 -0.1718 0.2286 0.045 Uiso 1 1 calc R U .
H12B H -0.2578 -0.1635 0.2554 0.045 Uiso 1 1 calc R U .
H12C H -0.2647 -0.0922 0.2448 0.045 Uiso 1 1 calc R U .

loop_
_atom_site_aniso_label
_atom_site_aniso_U_11
_atom_site_aniso_U_22
_atom_site_aniso_U_33
_atom_site_aniso_U_23
_atom_site_aniso_U_13
_atom_site_aniso_U_12
Np1 0.01096(7) 0.01268(7) 0.00970(6) -0.00095(5) 0.00086(5) 0.00273(6)
Np2 0.00982(7) 0.00982(7) 0.01274(12) 0.000 0.000 0.00491(4)
Mg1 0.0096(9) 0.0096(9) 0.0095(13) 0.000 0.000 0.0048(4)
Mg2 0.0097(8) 0.0095(8) 0.0108(8) 0.0008(6) 0.0005(6) 0.0051(7)
O1 0.0151(14) 0.0319(16) 0.0143(13) 0.0030(11) 0.0000(10) 0.0100(13)
O2 0.0290(17) 0.0225(15) 0.0265(15) 0.0023(12) -0.0014(12) 0.0156(14)
O3 0.0167(14) 0.0190(14) 0.0210(14) -0.0010(11) 0.0081(11) 0.0048(12)
O4 0.0164(14) 0.0167(14) 0.0197(14) -0.0021(11) 0.0076(11) 0.0040(12)
O5 0.0106(12) 0.0134(13) 0.0141(12) -0.0008(10) 0.0005(10) 0.0028(11)
O6 0.0195(14) 0.0206(15) 0.0132(13) -0.0056(11) 0.0014(11) -0.0001(12)
O7 0.0174(14) 0.0215(15) 0.0155(13) -0.0058(11) 0.0028(11) 0.0011(12)
O8 0.0184(15) 0.0337(18) 0.0221(15) -0.0103(13) 0.0068(12) -0.0006(14)
O9 0.0214(15) 0.0214(15) 0.013(2) 0.000 0.000 0.0107(8)
O10 0.0194(15) 0.0194(15) 0.014(2) 0.000 0.000 0.0097(7)
O11 0.0140(13) 0.0132(13) 0.0183(13) -0.0009(10) -0.0016(10) 0.0069(11)
O12 0.0129(13) 0.0095(13) 0.0305(15) 0.0012(11) 0.0014(11) 0.0054(11)
OW1 0.0163(15) 0.0187(15) 0.0163(15) -0.0076(12) -0.0001(12) 0.0017(13)
OW2 0.0141(14) 0.0195(14) 0.0121(13) 0.0040(10) 0.0018(11) 0.0095(12)
OW3 0.0194(14) 0.0104(14) 0.0159(14) 0.0009(11) 0.0014(11) 0.0078(12)
OW4 0.0112(13) 0.0113(14) 0.0253(15) -0.0015(11) -0.0024(11) 0.0048(12)
C1 0.0112(17) 0.0164(19) 0.0168(18) -0.0006(14) -0.0010(14) 0.0062(15)
C2 0.021(2) 0.021(2) 0.029(2) -0.0038(17) 0.0092(18) 0.0026(18)
C3 0.022(2) 0.024(2) 0.031(2) -0.0104(18) 0.0038(18) 0.0045(19)
C4 0.017(2) 0.024(2) 0.0173(19) -0.0037(16) 0.0037(15) 0.0085(17)
C5 0.036(3) 0.033(3) 0.024(2) -0.0088(19) 0.008(2) 0.006(2)
C6 0.044(3) 0.037(3) 0.024(2) -0.003(2) 0.002(2) 0.020(2)
C7 0.0159(19) 0.0169(19) 0.0138(17) -0.0009(14) 0.0029(14) 0.0033(16)
C8 0.017(2) 0.029(2) 0.023(2) -0.0006(17) 0.0075(17) 0.0017(18)
C9 0.017(2) 0.036(3) 0.034(3) -0.012(2) 0.0045(18) 0.000(2)
C10 0.0167(19) 0.0146(18) 0.0126(17) -0.0020(14) -0.0011(14) 0.0088(15)
C11 0.0141(19) 0.0165(19) 0.025(2) -0.0038(15) -0.0065(15) 0.0073(16)
C12 0.012(2) 0.033(3) 0.034(2) -0.001(2) 0.0034(17) 0.0027(19)

loop_
_atom_type_symbol
_atom_type_description
_atom_type_scat_dispersion_real
_atom_type_scat_dispersion_imag
_atom_type_scat_source
C C 0.0033 0.0016 'International Tables Vol C Tables 4.2.6.8 and 6.1.1.4'
H H 0.0000 0.0000 'International Tables Vol C Tables 4.2.6.8 and 6.1.1.4'
O O 0.0106 0.0060 'International Tables Vol C Tables 4.2.6.8 and 6.1.1.4'
Mg Mg 0.0486 0.0363 'International Tables Vol C Tables 4.2.6.8 and 6.1.1.4'
Np Np -11.4937 4.1493 'International Tables Vol C Tables 4.2.6.8 and 6.1.1.4'

loop_
_geom_angle_atom_site_label_1
_geom_angle_atom_site_label_2
_geom_angle_atom_site_label_3
_geom_angle
_geom_angle_site_symmetry_1
_geom_angle_site_symmetry_3
O2 Np1 O1 179.48(14) . .
O2 Np1 O8 90.54(12) . .
O1 Np1 O8 89.41(12) . .
O2 Np1 O4 91.19(11) . .
O1 Np1 O4 88.41(11) . .
O8 Np1 O4 122.46(9) . .
O2 Np1 O6 89.64(12) . .
O1 Np1 O6 90.83(11) . .
O8 Np1 O6 118.90(9) . .
O4 Np1 O6 118.62(8) . .
O2 Np1 O7 96.22(11) . .
O1 Np1 O7 84.23(11) . .
O8 Np1 O7 66.98(9) . .
O4 Np1 O7 168.06(9) . .
O6 Np1 O7 52.32(8) . .
O2 Np1 O5 93.89(11) . .
O1 Np1 O5 86.11(11) . .
O8 Np1 O5 173.34(9) . .
O4 Np1 O5 52.56(8) . .
O6 Np1 O5 66.15(8) . .
O7 Np1 O5 117.35(8) . .
O2 Np1 O3 92.50(11) . .
O1 Np1 O3 87.07(11) . .
O8 Np1 O3 51.76(9) . .
O4 Np1 O3 70.71(8) . .
O6 Np1 O3 170.41(8) . .
O7 Np1 O3 118.12(8) . .
O5 Np1 O3 122.96(8) . .
O2 Np1 C7 95.30(12) . .
O1 Np1 C7 85.21(12) . .
O8 Np1 C7 93.12(10) . .
O4 Np1 C7 143.79(9) . .
O6 Np1 C7 26.30(9) . .
O7 Np1 C7 26.17(9) . .
O5 Np1 C7 91.41(9) . .
O3 Np1 C7 144.11(10) . .
O2 Np1 C1 94.81(12) . .
O1 Np1 C1 84.97(12) . .
O8 Np1 C1 148.27(10) . .
O4 Np1 C1 26.42(9) . .
O6 Np1 C1 92.43(9) . .
O7 Np1 C1 142.80(9) . .
O5 Np1 C1 26.28(9) . .
O3 Np1 C1 96.71(9) . .
C7 Np1 C1 117.38(10) . .
O2 Np1 C4 94.01(12) . .
O1 Np1 C4 85.72(12) . .
O8 Np1 C4 25.88(10) . .
O4 Np1 C4 96.72(10) . .
O6 Np1 C4 144.41(10) . .
O7 Np1 C4 92.10(10) . .
O5 Np1 C4 148.39(10) . .
O3 Np1 C4 26.08(9) . .
C7 Np1 C4 118.22(11) . .
C1 Np1 C4 122.40(11) . .
O10 Np2 O9 180.0 . .
O10 Np2 O12 90.40(6) . 3
O9 Np2 O12 89.60(6) . 3
O10 Np2 O12 90.40(6) . 2
O9 Np2 O12 89.60(6) . 2
O12 Np2 O12 119.995(2) 3 2
O10 Np2 O12 90.40(6) . .
O9 Np2 O12 89.60(6) . .
O12 Np2 O12 119.995(2) 3 .
O12 Np2 O12 119.996(2) 2 .
O10 Np2 O11 89.14(5) . .
O9 Np2 O11 90.86(5) . .
O12 Np2 O11 68.17(8) 3 .
O12 Np2 O11 171.83(8) 2 .
O12 Np2 O11 51.85(8) . .
O10 Np2 O11 89.14(5) . 3
O9 Np2 O11 90.86(5) . 3
O12 Np2 O11 51.85(8) 3 3
O12 Np2 O11 68.17(8) 2 3
O12 Np2 O11 171.82(8) . 3
O11 Np2 O11 119.976(3) . 3
O10 Np2 O11 89.14(5) . 2
O9 Np2 O11 90.86(5) . 2
O12 Np2 O11 171.82(8) 3 2
O12 Np2 O11 51.85(8) 2 2
O12 Np2 O11 68.17(8) . 2
O11 Np2 O11 119.979(3) . 2
O11 Np2 O11 119.978(3) 3 2
O10 Np2 C10 90.35(7) . .
O9 Np2 C10 89.65(7) . .
O12 Np2 C10 93.97(9) 3 .
O12 Np2 C10 146.02(9) 2 .
O12 Np2 C10 26.02(9) . .
O11 Np2 C10 25.84(9) . .
O11 Np2 C10 145.81(9) 3 .
O11 Np2 C10 94.19(9) 2 .
O10 Np2 C10 90.35(7) . 3
O9 Np2 C10 89.65(7) . 3
O12 Np2 C10 26.02(9) 3 3
O12 Np2 C10 93.97(9) 2 3
O12 Np2 C10 146.02(9) . 3
O11 Np2 C10 94.19(9) . 3
O11 Np2 C10 25.84(9) 3 3
O11 Np2 C10 145.81(9) 2 3
C10 Np2 C10 119.997(2) . 3
O10 Np2 C10 90.35(7) . 2
O9 Np2 C10 89.65(7) . 2
O12 Np2 C10 146.02(9) 3 2
O12 Np2 C10 26.02(9) 2 2
O12 Np2 C10 93.97(9) . 2
O11 Np2 C10 145.81(9) . 2
O11 Np2 C10 94.19(9) 3 2
O11 Np2 C10 25.84(9) 2 2
C10 Np2 C10 119.995(2) . 2
C10 Np2 C10 119.996(2) 3 2
OW1 Mg1 OW1 89.24(12) 15 .
OW1 Mg1 OW1 180.0 15 3_565
OW1 Mg1 OW1 90.76(12) . 3_565
OW1 Mg1 OW1 89.25(12) 15 2_665
OW1 Mg1 OW1 90.76(12) . 2_665
OW1 Mg1 OW1 90.76(12) 3_565 2_665
OW1 Mg1 OW1 90.75(12) 15 13_565
OW1 Mg1 OW1 180.0 . 13_565
OW1 Mg1 OW1 89.24(12) 3_565 13_565
OW1 Mg1 OW1 89.25(12) 2_665 13_565
OW1 Mg1 OW1 90.75(12) 15 14_455
OW1 Mg1 OW1 89.25(12) . 14_455
OW1 Mg1 OW1 89.24(12) 3_565 14_455
OW1 Mg1 OW1 180.00(11) 2_665 14_455
OW1 Mg1 OW1 90.75(12) 13_565 14_455
OW3 Mg2 OW3 180.0 . 16_554
OW3 Mg2 OW2 88.41(11) . .
OW3 Mg2 OW2 91.59(11) 16_554 .
OW3 Mg2 OW2 91.60(11) . 16_554
OW3 Mg2 OW2 88.41(11) 16_554 16_554
OW2 Mg2 OW2 180.0 . 16_554
OW3 Mg2 OW4 90.30(12) . 16_554
OW3 Mg2 OW4 89.70(12) 16_554 16_554
OW2 Mg2 OW4 88.11(11) . 16_554
OW2 Mg2 OW4 91.89(11) 16_554 16_554
OW3 Mg2 OW4 89.70(12) . .
OW3 Mg2 OW4 90.30(12) 16_554 .
OW2 Mg2 OW4 91.89(11) . .
OW2 Mg2 OW4 88.11(11) 16_554 .
OW4 Mg2 OW4 180.0 16_554 .
C4 O3 Np1 92.2(2) . .
C1 O4 Np1 95.5(2) . .
C1 O5 Np1 93.4(2) . .
C7 O6 Np1 95.1(2) . .
C7 O7 Np1 93.2(2) . .
C4 O8 Np1 96.8(2) . .
C10 O11 Np2 92.3(2) . .
C10 O12 Np2 96.6(2) . .
Mg1 OW1 H1A 119(4) . .
Mg1 OW1 H1B 135(3) . .
H1A OW1 H1B 103(4) . .
Mg2 OW2 H2C 112(3) . .
Mg2 OW2 H2D 123(3) . .
H2C OW2 H2D 108(4) . .
Mg2 OW3 H3D 112(3) . .
Mg2 OW3 H3E 120(4) . .
H3D OW3 H3E 107(4) . .
Mg2 OW4 H4A 130(5) . .
Mg2 OW4 H4B 127(4) . .
H4A OW4 H4B 102(6) . .
O5 C1 O4 118.0(3) . .
O5 C1 C2 122.5(3) . .
O4 C1 C2 119.5(3) . .
O5 C1 Np1 60.33(18) . .
O4 C1 Np1 58.13(18) . .
C2 C1 Np1 170.8(3) . .
C1 C2 C3 117.5(3) . .
C1 C2 H2A 107.9 . .
C3 C2 H2A 107.9 . .
C1 C2 H2B 107.9 . .
C3 C2 H2B 107.9 . .
H2A C2 H2B 107.2 . .
C2 C3 H3A 109.5 . .
C2 C3 H3B 109.5 . .
H3A C3 H3B 109.5 . .
C2 C3 H3C 109.5 . .
H3A C3 H3C 109.5 . .
H3B C3 H3C 109.5 . .
O8 C4 O3 118.4(3) . .
O8 C4 C5 117.3(4) . .
O3 C4 C5 124.3(4) . .
O8 C4 Np1 57.29(19) . .
O3 C4 Np1 61.74(19) . .
C5 C4 Np1 169.6(3) . .
C6 C5 C4 116.8(4) . .
C6 C5 H5A 108.1 . .
C4 C5 H5A 108.1 . .
C6 C5 H5B 108.1 . .
C4 C5 H5B 108.1 . .
H5A C5 H5B 107.3 . .
C5 C6 H6A 109.5 . .
C5 C6 H6B 109.5 . .
H6A C6 H6B 109.5 . .
C5 C6 H6C 109.5 . .
H6A C6 H6C 109.5 . .
H6B C6 H6C 109.5 . .
O7 C7 O6 118.7(3) . .
O7 C7 C8 121.2(3) . .
O6 C7 C8 120.0(3) . .
O7 C7 Np1 60.61(19) . .
O6 C7 Np1 58.61(19) . .
C8 C7 Np1 170.3(3) . .
C7 C8 C9 115.1(3) . .
C7 C8 H8A 108.5 . .
C9 C8 H8A 108.5 . .
C7 C8 H8B 108.5 . .
C9 C8 H8B 108.5 . .
H8A C8 H8B 107.5 . .
C8 C9 H9A 109.5 . .
C8 C9 H9B 109.5 . .
H9A C9 H9B 109.5 . .
C8 C9 H9C 109.5 . .
H9A C9 H9C 109.5 . .
H9B C9 H9C 109.5 . .
O11 C10 O12 119.1(3) . .
O11 C10 C11 121.2(3) . .
O12 C10 C11 119.7(3) . .
O11 C10 Np2 61.83(19) . .
O12 C10 Np2 57.33(18) . .
C11 C10 Np2 176.2(3) . .
C10 C11 C12 111.8(3) . .
C10 C11 H11A 109.3 . .
C12 C11 H11A 109.3 . .
C10 C11 H11B 109.3 . .
C12 C11 H11B 109.3 . .
H11A C11 H11B 107.9 . .
C11 C12 H12A 109.5 . .
C11 C12 H12B 109.5 . .
H12A C12 H12B 109.5 . .
C11 C12 H12C 109.5 . .
H12A C12 H12C 109.5 . .
H12B C12 H12C 109.5 . .

loop_
_geom_bond_atom_site_label_1
_geom_bond_atom_site_label_2
_geom_bond_distance
_geom_bond_site_symmetry_2
Np1 O2 1.748(3) .
Np1 O1 1.750(3) .
Np1 O8 2.438(3) .
Np1 O4 2.440(3) .
Np1 O6 2.442(3) .
Np1 O7 2.486(3) .
Np1 O5 2.490(2) .
Np1 O3 2.535(2) .
Np1 C7 2.849(4) .
Np1 C1 2.860(4) .
Np1 C4 2.876(4) .
Np2 O10 1.747(4) .
Np2 O9 1.749(4) .
Np2 O12 2.440(2) 3
Np2 O12 2.440(2) 2
Np2 O12 2.440(2) .
Np2 O11 2.540(2) .
Np2 O11 2.540(2) 3
Np2 O11 2.540(2) 2
Np2 C10 2.879(4) .
Np2 C10 2.879(4) 3
Np2 C10 2.879(4) 2
Mg1 OW1 2.035(3) 15
Mg1 OW1 2.035(3) .
Mg1 OW1 2.035(3) 3_565
Mg1 OW1 2.035(3) 2_665
Mg1 OW1 2.035(3) 13_565
Mg1 OW1 2.035(3) 14_455
Mg2 OW3 2.046(3) .
Mg2 OW3 2.046(3) 16_554
Mg2 OW2 2.061(3) .
Mg2 OW2 2.061(3) 16_554
Mg2 OW4 2.061(3) 16_554
Mg2 OW4 2.061(3) .
O3 C4 1.265(5) .
O4 C1 1.278(4) .
O5 C1 1.269(4) .
O6 C7 1.267(4) .
O7 C7 1.259(4) .
O8 C4 1.264(4) .
O11 C10 1.256(4) .
O12 C10 1.272(4) .
OW1 H1A 0.78(5) .
OW1 H1B 0.78(4) .
OW2 H2C 0.89(5) .
OW2 H2D 0.82(5) .
OW3 H3D 0.90(5) .
OW3 H3E 0.74(5) .
OW4 H4A 0.82(7) .
OW4 H4B 0.74(5) .
C1 C2 1.480(5) .
C2 C3 1.496(5) .
C2 H2A 0.9900 .
C2 H2B 0.9900 .
C3 H3A 0.9800 .
C3 H3B 0.9800 .
C3 H3C 0.9800 .
C4 C5 1.499(5) .
C5 C6 1.484(6) .
C5 H5A 0.9900 .
C5 H5B 0.9900 .
C6 H6A 0.9800 .
C6 H6B 0.9800 .
C6 H6C 0.9800 .
C7 C8 1.504(5) .
C8 C9 1.509(6) .
C8 H8A 0.9900 .
C8 H8B 0.9900 .
C9 H9A 0.9800 .
C9 H9B 0.9800 .
C9 H9C 0.9800 .
C10 C11 1.512(5) .
C11 C12 1.521(5) .
C11 H11A 0.9900 .
C11 H11B 0.9900 .
C12 H12A 0.9800 .
C12 H12B 0.9800 .
C12 H12C 0.9800 .

loop_
_geom_hbond_atom_site_label_D
_geom_hbond_atom_site_label_H
_geom_hbond_atom_site_label_A
_geom_hbond_distance_DH
_geom_hbond_distance_HA
_geom_hbond_distance_DA
_geom_hbond_angle_DHA
_geom_hbond_site_symmetry_A
OW1 H1A O8 0.78(5) 1.98(5) 2.688(4) 150(5) .
OW1 H1B O7 0.78(4) 2.04(4) 2.727(4) 147(4) .
OW2 H2C O5 0.89(5) 2.04(5) 2.921(4) 168(4) .
OW2 H2D O4 0.82(5) 1.94(5) 2.758(4) 173(4) 11
OW3 H3D O6 0.90(5) 1.88(5) 2.780(4) 177(4) .
OW3 H3E O12 0.74(5) 1.97(5) 2.699(4) 173(5) 7_554
OW4 H4A O3 0.82(7) 1.96(8) 2.764(4) 163(7) 11
OW4 H4B O11 0.74(5) 2.13(5) 2.865(4) 171(5) 8_554

loop_
_geom_torsion_atom_site_label_1
_geom_torsion_atom_site_label_2
_geom_torsion_atom_site_label_3
_geom_torsion_atom_site_label_4
_geom_torsion
Np1 O5 C1 O4 7.7(3)
Np1 O5 C1 C2 -169.7(3)
Np1 O4 C1 O5 -7.9(3)
Np1 O4 C1 C2 169.6(3)
O5 C1 C2 C3 -3.3(6)
O4 C1 C2 C3 179.4(4)
Np1 O8 C4 O3 -9.6(4)
Np1 O8 C4 C5 169.7(3)
Np1 O3 C4 O8 9.2(4)
Np1 O3 C4 C5 -170.1(4)
O8 C4 C5 C6 -163.5(4)
O3 C4 C5 C6 15.8(7)
Np1 C4 C5 C6 -107.1(16)
Np1 O7 C7 O6 8.1(4)
Np1 O7 C7 C8 -169.0(3)
Np1 O6 C7 O7 -8.3(4)
Np1 O6 C7 C8 168.9(3)
O7 C7 C8 C9 -5.5(6)
O6 C7 C8 C9 177.4(4)
Np2 O11 C10 O12 2.4(3)
Np2 O11 C10 C11 -177.4(3)
Np2 O12 C10 O11 -2.5(3)
Np2 O12 C10 C11 177.3(3)
O11 C10 C11 C12 -78.6(4)
O12 C10 C11 C12 101.6(4)
